data_7102419
loop_
_publ_author_name
'Dong, Yu-Bin'
'Zhao, Xia'
'Tang, Bo'
'Wang, Huai-You'
'Huang, Ru-Qi'
'Smith, Mark D'
'Zur Loye, Hans-Conrad'

_publ_section_title
;
 Novel organic-inorganic composite coordination polymers generated from
 new multidentate Schiff-base ligand and Ag(I) salts.
;
_journal_issue 2
_journal_name_full 'Chemical communications (Cambridge, England)'
_journal_page_first 220
_journal_page_last 221
_journal_paper_doi 10.1039/b311510k
_journal_year 2004
_chemical_formula_moiety
;
[Ag5 (C12 H12 N6)3 (NO3)3] [Ag (NO3)3] (CHCl3)3
;
_chemical_formula_sum 'C39 H39 Ag6 Cl9 N24 O18'
_chemical_formula_weight 2098.21
_chemical_name_systematic
;
?
;
_space_group_IT_number 52
_symmetry_cell_setting orthorhombic
_symmetry_space_group_name_Hall '-P 2a 2bc'
_symmetry_space_group_name_H-M 'P n n a'
_atom_sites_solution_hydrogens geom
_atom_sites_solution_primary direct
_atom_sites_solution_secondary difmap
_audit_creation_method SHELXL-97
_cell_angle_alpha 90.00
_cell_angle_beta 90.00
_cell_angle_gamma 90.00
_cell_formula_units_Z 4
_cell_length_a 21.5758(10)
_cell_length_b 25.1163(11)
_cell_length_c 11.9420(5)
_cell_measurement_reflns_used 8065
_cell_measurement_temperature 150(1)
_cell_measurement_theta_max 28.278
_cell_measurement_theta_min 2.536
_cell_volume 6471.4(5)
_computing_cell_refinement 'SAINT+ NT V6.22 (Bruker, 2001)'
_computing_data_collection 'SMART NT V5.625 (Bruker, 2000)'
_computing_data_reduction 'SAINT+ NT V6.22'
_computing_molecular_graphics 'SHELXTL V6.1 (Sheldrick, 2000)'
_computing_publication_material 'SHELXTL V6.1'
_computing_structure_refinement 'SHELXL-97 (Sheldrick, 1997)'
_computing_structure_solution 'SHELXS-97 (Sheldrick, 1990)'
_diffrn_ambient_temperature 150(1)
_diffrn_measured_fraction_theta_full 1.000
_diffrn_measured_fraction_theta_max 1.000
_diffrn_measurement_device_type 'Bruker SMART APEX CCD diffractometer'
_diffrn_measurement_method 'omega scans'
_diffrn_radiation_monochromator graphite
_diffrn_radiation_source 'sealed tube'
_diffrn_radiation_type MoK\a
_diffrn_radiation_wavelength 0.71073
_diffrn_reflns_av_R_equivalents 0.0430
_diffrn_reflns_av_sigmaI/netI 0.0259
_diffrn_reflns_limit_h_max 27
_diffrn_reflns_limit_h_min -27
_diffrn_reflns_limit_k_max 32
_diffrn_reflns_limit_k_min -32
_diffrn_reflns_limit_l_max 15
_diffrn_reflns_limit_l_min -15
_diffrn_reflns_number 59190
_diffrn_reflns_theta_full 27.10
_diffrn_reflns_theta_max 27.10
_diffrn_reflns_theta_min 1.62
_diffrn_standards_decay_% 0
_exptl_absorpt_coefficient_mu 2.237
_exptl_absorpt_correction_T_max 1.0000
_exptl_absorpt_correction_T_min 0.7713
_exptl_absorpt_correction_type multi-scan
_exptl_absorpt_process_details 'SADABS (Bruker, 2001)'
_exptl_crystal_colour yellow
_exptl_crystal_density_diffrn 2.154
_exptl_crystal_density_method 'not measured'
_exptl_crystal_description plate
_exptl_crystal_F_000 4080
_exptl_crystal_size_max 0.32
_exptl_crystal_size_mid 0.17
_exptl_crystal_size_min 0.06
_refine_diff_density_max 1.159
_refine_diff_density_min -1.008
_refine_diff_density_rms 0.119
_refine_ls_extinction_method none
_refine_ls_goodness_of_fit_ref 1.073
_refine_ls_hydrogen_treatment constr
_refine_ls_matrix_type full
_refine_ls_number_parameters 460
_refine_ls_number_reflns 7153
_refine_ls_number_restraints 3
_refine_ls_restrained_S_all 1.073
_refine_ls_R_factor_all 0.0476
_refine_ls_R_factor_gt 0.0405
_refine_ls_shift/su_max 0.001
_refine_ls_shift/su_mean 0.000
_refine_ls_structure_factor_coef Fsqd
_refine_ls_weighting_details 'calc w=1/[\s^2^(Fo^2^)+(0.0415P)^2^+20.2334P] where P=(Fo^2^+2Fc^2^)/3'
_refine_ls_weighting_scheme calc
_refine_ls_wR_factor_gt 0.0941
_refine_ls_wR_factor_ref 0.0983
_reflns_number_gt 6228
_reflns_number_total 7153
_reflns_threshold_expression >2sigma(I)
_cod_data_source_file b311510k.txt
_cod_data_source_block 1
_cod_depositor_comments
;
The following automatic conversions were performed:
'_symmetry_cell_setting' value 'Orthorhombic' changed to 'orthorhombic'
according to '/home/saulius/struct/CIF-dictionaries/cif_core.dic'
dictionary named 'cif_core.dic' version 2.4.1 from 2010-06-29.

Automatic conversion script
Id: cif_fix_enum 1527 2010-12-29 10:47:43Z saulius 
;
_cod_database_code 7102419

loop_
_symmetry_equiv_pos_as_xyz
'x, y, z'
'-x+1/2, -y, z'
'-x+1/2, y+1/2, -z+1/2'
'x, -y+1/2, -z+1/2'
'-x, -y, -z'
'x-1/2, y, -z'
'x-1/2, -y-1/2, z-1/2'
'-x, y-1/2, z-1/2'

loop_
_atom_site_label
_atom_site_type_symbol
_atom_site_fract_x
_atom_site_fract_y
_atom_site_fract_z
_atom_site_U_iso_or_equiv
_atom_site_adp_type
_atom_site_occupancy
_atom_site_symmetry_multiplicity
_atom_site_calc_flag
_atom_site_refinement_flags
_atom_site_disorder_assembly
_atom_site_disorder_group
Ag1 Ag 0.5000 0.5000 0.5000 0.02638(11) Uani 1 2 d S . .
Ag2 Ag 0.38231(2) 0.2500 0.2500 0.03168(12) Uani 1 2 d S . .
Ag3 Ag 0.182972(14) 0.255144(11) 0.45347(3) 0.02659(9) Uani 1 1 d . . .
Ag4 Ag 0.2500 0.0000 0.74093(3) 0.02544(10) Uani 1 2 d S . .
Ag5 Ag 0.07762(3) 0.2500 0.7500 0.04677(15) Uani 1 2 d S . .
C1 C 0.4074(2) 0.39840(16) 0.4444(4) 0.0330(9) Uani 1 1 d . . .
H1 H 0.3907 0.4103 0.5137 0.040 Uiso 1 1 calc R . .
C2 C 0.38950(18) 0.34908(15) 0.4031(3) 0.0238(8) Uani 1 1 d . . .
C3 C 0.4510(2) 0.36287(18) 0.2505(4) 0.0324(9) Uani 1 1 d . . .
H3 H 0.4670 0.3516 0.1802 0.039 Uiso 1 1 calc R . .
C4 C 0.4693(2) 0.41169(17) 0.2936(4) 0.0354(10) Uani 1 1 d . . .
H4 H 0.4983 0.4327 0.2531 0.042 Uiso 1 1 calc R . .
C5 C 0.34548(17) 0.31447(14) 0.4667(3) 0.0212(7) Uani 1 1 d . . .
C6 C 0.3177(2) 0.33611(17) 0.5713(4) 0.0353(10) Uani 1 1 d . . .
H6A H 0.2848 0.3122 0.5973 0.053 Uiso 1 1 calc R . .
H6B H 0.3001 0.3714 0.5564 0.053 Uiso 1 1 calc R . .
H6C H 0.3498 0.3390 0.6291 0.053 Uiso 1 1 calc R . .
C7 C 0.37184(19) 0.18273(19) 0.5567(5) 0.0420(12) Uani 1 1 d . . .
H7A H 0.3994 0.2098 0.5250 0.063 Uiso 1 1 calc R . .
H7B H 0.3819 0.1479 0.5243 0.063 Uiso 1 1 calc R . .
H7C H 0.3773 0.1814 0.6381 0.063 Uiso 1 1 calc R . .
C8 C 0.30619(17) 0.19656(14) 0.5301(3) 0.0224(8) Uani 1 1 d . . .
C9 C 0.25507(17) 0.16144(14) 0.5712(3) 0.0230(7) Uani 1 1 d . . .
C10 C 0.26784(18) 0.11471(15) 0.6303(3) 0.0261(8) Uani 1 1 d . . .
H10 H 0.3097 0.1060 0.6468 0.031 Uiso 1 1 calc R . .
C11 C 0.16478(18) 0.09651(16) 0.6424(3) 0.0277(8) Uani 1 1 d . . .
H11 H 0.1316 0.0742 0.6657 0.033 Uiso 1 1 calc R . .
C12 C 0.15166(18) 0.14356(15) 0.5864(3) 0.0269(8) Uani 1 1 d . . .
H12 H 0.1096 0.1531 0.5737 0.032 Uiso 1 1 calc R . .
C13 C 0.43834(19) 0.60409(15) 0.3890(3) 0.0281(8) Uani 1 1 d . . .
H13 H 0.4704 0.5980 0.3359 0.034 Uiso 1 1 calc R . .
C14 C 0.40371(17) 0.65054(14) 0.3814(3) 0.0220(7) Uani 1 1 d . . .
C15 C 0.34931(19) 0.62457(15) 0.5363(3) 0.0272(8) Uani 1 1 d . . .
H15 H 0.3181 0.6308 0.5909 0.033 Uiso 1 1 calc R . .
C16 C 0.3829(2) 0.57791(16) 0.5407(4) 0.0309(9) Uani 1 1 d . . .
H16 H 0.3736 0.5524 0.5969 0.037 Uiso 1 1 calc R . .
C17 C 0.41346(17) 0.68978(14) 0.2888(3) 0.0214(7) Uani 1 1 d . . .
C18 C 0.4565(2) 0.67571(18) 0.1956(4) 0.0396(11) Uani 1 1 d . . .
H18A H 0.4541 0.7030 0.1371 0.059 Uiso 1 1 calc R . .
H18B H 0.4446 0.6412 0.1641 0.059 Uiso 1 1 calc R . .
H18C H 0.4990 0.6737 0.2242 0.059 Uiso 1 1 calc R . .
N1 N 0.44737(18) 0.42961(14) 0.3900(3) 0.0367(9) Uani 1 1 d . . .
N2 N 0.41179(15) 0.33153(13) 0.3050(3) 0.0249(7) Uani 1 1 d . . .
N3 N 0.33483(14) 0.26882(12) 0.4248(3) 0.0211(6) Uani 1 1 d . . .
N4 N 0.28930(15) 0.23738(11) 0.4738(3) 0.0203(6) Uani 1 1 d . . .
N5 N 0.19623(14) 0.17574(12) 0.5500(3) 0.0223(6) Uani 1 1 d . . .
N6 N 0.22284(15) 0.08182(12) 0.6644(3) 0.0260(7) Uani 1 1 d . . .
N7 N 0.42817(17) 0.56788(13) 0.4681(3) 0.0318(8) Uani 1 1 d . . .
N8 N 0.35945(15) 0.66114(12) 0.4573(3) 0.0227(6) Uani 1 1 d . . .
N9 N 0.38243(14) 0.73300(11) 0.2956(3) 0.0191(6) Uani 1 1 d . . .
N11 N 0.40815(15) 0.04410(13) 0.7535(3) 0.0248(7) Uani 1 1 d . . .
N12 N 0.2500 0.0000 0.9917(5) 0.0505(17) Uani 1 2 d S . .
N13 N 0.2125(2) 0.2500 0.7500 0.0284(10) Uani 1 2 d S . .
N14 N 0.01197(16) 0.26761(15) 0.5435(3) 0.0301(8) Uani 1 1 d . . .
O11 O 0.4474(2) 0.01507(16) 0.7976(3) 0.0615(11) Uani 1 1 d . . .
O12 O 0.41115(18) 0.09240(12) 0.7634(3) 0.0470(9) Uani 1 1 d . . .
O13 O 0.36766(17) 0.02445(15) 0.6921(4) 0.0596(11) Uani 1 1 d . . .
O14 O 0.2733(3) 0.03626(16) 0.9374(4) 0.0799(15) Uani 1 1 d . . .
O15 O 0.2500 0.0000 1.0928(5) 0.138(5) Uani 1 2 d S . .
O16 O 0.18244(15) 0.28516(12) 0.6970(3) 0.0391(7) Uani 1 1 d . . .
O17 O 0.2695(2) 0.2500 0.7500 0.0361(10) Uani 1 2 d S . .
O18 O 0.01787(18) 0.22018(13) 0.5751(3) 0.0475(8) Uani 1 1 d . . .
O19 O 0.03622(15) 0.30397(13) 0.6013(3) 0.0414(8) Uani 1 1 d . . .
O20 O -0.01698(14) 0.27874(13) 0.4571(3) 0.0353(7) Uani 1 1 d . . .
C21 C 0.0092(4) 0.5034(4) -0.0263(9) 0.073(4) Uani 0.50 1 d PD A -1
H21 H 0.0300 0.4973 -0.1001 0.088 Uiso 0.50 1 calc PR A -1
Cl1 Cl 0.0522(3) 0.4736(3) 0.0737(7) 0.176(4) Uani 0.50 1 d PD A -1
Cl2 Cl -0.0649(3) 0.4781(4) -0.0347(7) 0.181(4) Uani 0.50 1 d PD A -1
Cl3 Cl 0.0050(2) 0.57084(15) -0.0042(3) 0.0905(13) Uani 0.50 1 d PD A -1
C22 C 0.7501(3) 0.5882(2) 0.7713(6) 0.0665(17) Uani 1 1 d . B 2
H22 H 0.7473 0.5699 0.6970 0.080 Uiso 1 1 calc R B 2
Cl4 Cl 0.75131(6) 0.65688(5) 0.75123(10) 0.0467(3) Uani 1 1 d . B 2
Cl5 Cl 0.81805(12) 0.56833(8) 0.8397(2) 0.1086(8) Uani 1 1 d . B 2
Cl6 Cl 0.68509(12) 0.57124(9) 0.8528(2) 0.1150(9) Uani 1 1 d . B 2

loop_
_atom_site_aniso_label
_atom_site_aniso_U_11
_atom_site_aniso_U_22
_atom_site_aniso_U_33
_atom_site_aniso_U_23
_atom_site_aniso_U_13
_atom_site_aniso_U_12
Ag1 0.0260(2) 0.01262(18) 0.0405(2) 0.00087(16) -0.00315(17) 0.00262(15)
Ag2 0.0347(2) 0.0250(2) 0.0354(2) -0.01154(17) 0.000 0.000
Ag3 0.02707(16) 0.02090(15) 0.03180(17) 0.00433(11) -0.00475(12) 0.00816(11)
Ag4 0.0316(2) 0.01618(19) 0.0285(2) 0.000 0.000 -0.00178(16)
Ag5 0.0402(3) 0.0646(4) 0.0356(3) 0.0019(2) 0.000 0.000
C1 0.039(2) 0.027(2) 0.032(2) -0.0069(17) 0.0095(19) -0.0129(18)
C2 0.0248(19) 0.0208(18) 0.0260(19) 0.0013(15) -0.0005(15) -0.0031(15)
C3 0.033(2) 0.034(2) 0.030(2) 0.0003(17) 0.0063(18) -0.0068(18)
C4 0.040(2) 0.030(2) 0.036(2) 0.0016(18) 0.010(2) -0.0106(18)
C5 0.0223(18) 0.0189(17) 0.0225(18) 0.0022(14) -0.0007(14) -0.0025(14)
C6 0.044(3) 0.028(2) 0.033(2) -0.0069(17) 0.013(2) -0.0120(19)
C7 0.019(2) 0.039(2) 0.068(3) 0.027(2) -0.004(2) -0.0024(18)
C8 0.0200(18) 0.0183(17) 0.029(2) 0.0022(14) -0.0026(15) -0.0019(14)
C9 0.0228(18) 0.0188(17) 0.0274(18) 0.0021(15) -0.0021(15) -0.0012(14)
C10 0.0207(18) 0.0211(18) 0.036(2) 0.0071(16) -0.0055(16) -0.0006(14)
C11 0.0231(19) 0.0252(19) 0.035(2) 0.0056(16) 0.0008(16) -0.0036(15)
C12 0.0192(18) 0.0258(19) 0.036(2) 0.0026(16) -0.0020(16) 0.0015(15)
C13 0.030(2) 0.0217(18) 0.033(2) 0.0015(16) 0.0092(17) 0.0087(15)
C14 0.0245(18) 0.0174(17) 0.0242(18) -0.0009(14) 0.0012(15) 0.0010(14)
C15 0.029(2) 0.0260(19) 0.0260(19) 0.0033(16) 0.0060(16) 0.0026(16)
C16 0.038(2) 0.0223(19) 0.032(2) 0.0055(16) 0.0079(18) 0.0015(17)
C17 0.0222(18) 0.0177(17) 0.0241(18) 0.0003(14) 0.0023(15) 0.0015(14)
C18 0.050(3) 0.033(2) 0.036(2) 0.0084(19) 0.020(2) 0.014(2)
N1 0.044(2) 0.0246(18) 0.041(2) -0.0029(15) 0.0091(17) -0.0133(16)
N2 0.0235(16) 0.0245(16) 0.0268(17) -0.0022(13) 0.0011(13) -0.0024(13)
N3 0.0210(15) 0.0178(14) 0.0246(16) 0.0057(12) -0.0004(12) -0.0015(12)
N4 0.0252(16) 0.0155(14) 0.0201(15) 0.0011(12) -0.0027(12) -0.0028(12)
N5 0.0201(15) 0.0201(15) 0.0267(16) 0.0032(13) -0.0022(13) 0.0000(12)
N6 0.0255(16) 0.0205(15) 0.0320(18) 0.0076(13) -0.0028(14) -0.0026(13)
N7 0.039(2) 0.0205(16) 0.0363(19) 0.0053(14) 0.0104(16) 0.0055(14)
N8 0.0235(16) 0.0215(15) 0.0230(15) -0.0032(13) 0.0029(13) 0.0029(12)
N9 0.0187(14) 0.0143(13) 0.0245(15) 0.0003(12) 0.0006(12) -0.0022(11)
N11 0.0244(16) 0.0211(16) 0.0289(17) 0.0015(13) -0.0013(14) 0.0027(13)
N12 0.095(5) 0.026(3) 0.030(3) 0.000 0.000 0.015(3)
N13 0.037(3) 0.029(3) 0.020(2) -0.0011(19) 0.000 0.000
N14 0.0212(16) 0.036(2) 0.0326(19) -0.0005(16) 0.0062(14) -0.0022(14)
O11 0.073(3) 0.055(2) 0.057(2) 0.0137(19) -0.021(2) 0.034(2)
O12 0.058(2) 0.0208(15) 0.062(2) -0.0012(14) -0.0118(18) -0.0018(15)
O13 0.038(2) 0.050(2) 0.091(3) -0.024(2) -0.014(2) -0.0077(17)
O14 0.111(4) 0.042(2) 0.086(3) 0.021(2) -0.033(3) -0.022(2)
O15 0.290(14) 0.093(6) 0.032(3) 0.000 0.000 0.061(7)
O16 0.0452(19) 0.0360(17) 0.0359(17) 0.0126(14) -0.0016(14) 0.0100(14)
O17 0.031(2) 0.042(3) 0.036(2) 0.0037(19) 0.000 0.000
O18 0.062(2) 0.0356(18) 0.045(2) 0.0048(15) -0.0010(17) 0.0011(16)
O19 0.0382(18) 0.0437(19) 0.0422(19) -0.0077(15) -0.0021(15) -0.0102(15)
O20 0.0301(16) 0.0404(17) 0.0355(17) 0.0022(14) -0.0015(13) -0.0004(13)
C21 0.077(10) 0.099(10) 0.044(8) 0.006(8) 0.012(7) -0.052(8)
Cl1 0.114(4) 0.141(5) 0.273(9) 0.128(6) 0.033(5) 0.057(4)
Cl2 0.112(5) 0.260(10) 0.172(6) -0.084(7) 0.017(4) -0.093(6)
Cl3 0.145(4) 0.067(2) 0.059(2) 0.0100(17) 0.001(2) 0.011(2)
C22 0.082(5) 0.038(3) 0.079(4) -0.010(3) -0.010(4) 0.002(3)
Cl4 0.0446(6) 0.0478(7) 0.0477(7) 0.0071(5) 0.0006(6) 0.0009(5)
Cl5 0.1182(18) 0.0693(12) 0.138(2) 0.0028(12) -0.0394(15) 0.0425(12)
Cl6 0.1208(19) 0.0769(13) 0.147(2) 0.0274(14) 0.0090(16) -0.0490(13)

loop_
_atom_type_symbol
_atom_type_description
_atom_type_scat_dispersion_real
_atom_type_scat_dispersion_imag
_atom_type_scat_source
C C 0.0033 0.0016 'International Tables Vol C Tables 4.2.6.8 and 6.1.1.4'
H H 0.0000 0.0000 'International Tables Vol C Tables 4.2.6.8 and 6.1.1.4'
N N 0.0061 0.0033 'International Tables Vol C Tables 4.2.6.8 and 6.1.1.4'
O O 0.0106 0.0060 'International Tables Vol C Tables 4.2.6.8 and 6.1.1.4'
Cl Cl 0.1484 0.1585 'International Tables Vol C Tables 4.2.6.8 and 6.1.1.4'
Ag Ag -0.8971 1.1015 'International Tables Vol C Tables 4.2.6.8 and 6.1.1.4'

loop_
_geom_angle_atom_site_label_1
_geom_angle_atom_site_label_2
_geom_angle_atom_site_label_3
_geom_angle
_geom_angle_site_symmetry_1
_geom_angle_site_symmetry_3
N7 Ag1 N7 180.0 5_666 .
N7 Ag1 N1 82.51(13) 5_666 .
N7 Ag1 N1 97.49(13) . .
N7 Ag1 N1 97.49(13) 5_666 5_666
N7 Ag1 N1 82.51(13) . 5_666
N1 Ag1 N1 180.00(11) . 5_666
N7 Ag1 O11 88.24(13) 5_666 8_665
N7 Ag1 O11 91.76(13) . 8_665
N1 Ag1 O11 79.49(12) . 8_665
N1 Ag1 O11 100.51(12) 5_666 8_665
N7 Ag1 O11 91.76(13) 5_666 4_556
N7 Ag1 O11 88.24(13) . 4_556
N1 Ag1 O11 100.51(12) . 4_556
N1 Ag1 O11 79.49(12) 5_666 4_556
O11 Ag1 O11 180.000(1) 8_665 4_556
N2 Ag2 N2 147.04(17) . 4
N2 Ag2 N3 124.20(11) . 4
N2 Ag2 N3 71.51(11) 4 4
N2 Ag2 N3 71.51(11) . .
N2 Ag2 N3 124.20(11) 4 .
N3 Ag2 N3 128.84(15) 4 .
N8 Ag3 N5 145.79(11) 2_565 .
N8 Ag3 N4 124.17(11) 2_565 .
N5 Ag3 N4 70.45(10) . .
N8 Ag3 N9 70.33(11) 2_565 2_565
N5 Ag3 N9 125.13(10) . 2_565
N4 Ag3 N9 133.33(10) . 2_565
N6 Ag4 N6 133.67(17) 2 .
N6 Ag4 O14 128.60(13) 2 .
N6 Ag4 O14 95.47(13) . .
N6 Ag4 O14 95.47(13) 2 2
N6 Ag4 O14 128.60(13) . 2
O14 Ag4 O14 47.84(19) . 2
N6 Ag4 O13 87.17(12) 2 2
N6 Ag4 O13 82.99(11) . 2
O14 Ag4 O13 117.81(16) . 2
O14 Ag4 O13 86.08(15) 2 2
N6 Ag4 O13 82.99(11) 2 .
N6 Ag4 O13 87.17(12) . .
O14 Ag4 O13 86.08(15) . .
O14 Ag4 O13 117.81(16) 2 .
O13 Ag4 O13 154.84(19) 2 .
O19 Ag5 O19 136.42(15) 4_556 .
O19 Ag5 O16 135.97(10) 4_556 .
O19 Ag5 O16 87.15(10) . .
O19 Ag5 O16 87.15(10) 4_556 4_556
O19 Ag5 O16 135.97(10) . 4_556
O16 Ag5 O16 51.31(13) . 4_556
O19 Ag5 O18 104.48(11) 4_556 .
O19 Ag5 O18 51.47(10) . .
O16 Ag5 O18 110.50(11) . .
O16 Ag5 O18 123.73(11) 4_556 .
O19 Ag5 O18 51.47(10) 4_556 4_556
O19 Ag5 O18 104.48(11) . 4_556
O16 Ag5 O18 123.73(11) . 4_556
O16 Ag5 O18 110.50(11) 4_556 4_556
O18 Ag5 O18 119.70(17) . 4_556
N1 C1 C2 122.0(4) . .
N1 C1 H1 119.0 . .
C2 C1 H1 119.0 . .
N2 C2 C1 120.3(4) . .
N2 C2 C5 118.7(3) . .
C1 C2 C5 121.0(3) . .
N2 C3 C4 121.6(4) . .
N2 C3 H3 119.2 . .
C4 C3 H3 119.2 . .
N1 C4 C3 121.5(4) . .
N1 C4 H4 119.3 . .
C3 C4 H4 119.3 . .
N3 C5 C6 125.9(3) . .
N3 C5 C2 116.0(3) . .
C6 C5 C2 118.0(3) . .
C5 C6 H6A 109.5 . .
C5 C6 H6B 109.5 . .
H6A C6 H6B 109.5 . .
C5 C6 H6C 109.5 . .
H6A C6 H6C 109.5 . .
H6B C6 H6C 109.5 . .
C8 C7 H7A 109.5 . .
C8 C7 H7B 109.5 . .
H7A C7 H7B 109.5 . .
C8 C7 H7C 109.5 . .
H7A C7 H7C 109.5 . .
H7B C7 H7C 109.5 . .
N4 C8 C7 124.6(3) . .
N4 C8 C9 115.8(3) . .
C7 C8 C9 119.5(3) . .
N5 C9 C10 120.4(3) . .
N5 C9 C8 118.5(3) . .
C10 C9 C8 121.1(3) . .
N6 C10 C9 121.9(3) . .
N6 C10 H10 119.0 . .
C9 C10 H10 119.0 . .
N6 C11 C12 121.5(4) . .
N6 C11 H11 119.2 . .
C12 C11 H11 119.2 . .
N5 C12 C11 121.9(4) . .
N5 C12 H12 119.1 . .
C11 C12 H12 119.1 . .
N7 C13 C14 122.2(4) . .
N7 C13 H13 118.9 . .
C14 C13 H13 118.9 . .
N8 C14 C13 120.3(3) . .
N8 C14 C17 117.9(3) . .
C13 C14 C17 121.8(3) . .
N8 C15 C16 121.7(4) . .
N8 C15 H15 119.2 . .
C16 C15 H15 119.2 . .
N7 C16 C15 121.5(4) . .
N7 C16 H16 119.3 . .
C15 C16 H16 119.3 . .
N9 C17 C18 125.0(3) . .
N9 C17 C14 116.1(3) . .
C18 C17 C14 118.9(3) . .
C17 C18 H18A 109.5 . .
C17 C18 H18B 109.5 . .
H18A C18 H18B 109.5 . .
C17 C18 H18C 109.5 . .
H18A C18 H18C 109.5 . .
H18B C18 H18C 109.5 . .
C4 N1 C1 117.1(4) . .
C4 N1 Ag1 122.7(3) . .
C1 N1 Ag1 117.2(3) . .
C3 N2 C2 117.6(3) . .
C3 N2 Ag2 125.4(3) . .
C2 N2 Ag2 117.0(2) . .
C5 N3 N4 118.3(3) . .
C5 N3 Ag2 116.6(2) . .
N4 N3 Ag2 124.2(2) . .
C8 N4 N3 118.4(3) . .
C8 N4 Ag3 119.0(3) . .
N3 N4 Ag3 122.6(2) . .
C12 N5 C9 117.3(3) . .
C12 N5 Ag3 126.6(3) . .
C9 N5 Ag3 116.1(2) . .
C11 N6 C10 116.9(3) . .
C11 N6 Ag4 124.0(3) . .
C10 N6 Ag4 118.8(3) . .
C16 N7 C13 117.1(3) . .
C16 N7 Ag1 121.3(3) . .
C13 N7 Ag1 120.4(3) . .
C15 N8 C14 117.2(3) . .
C15 N8 Ag3 125.4(3) . 2_565
C14 N8 Ag3 116.9(2) . 2_565
C17 N9 N9 118.3(3) . 4_565
C17 N9 Ag3 117.9(2) . 2_565
N9 N9 Ag3 123.2(2) 4_565 2_565
O12 N11 O11 120.6(4) . .
O12 N11 O13 119.3(4) . .
O11 N11 O13 119.9(4) . .
O15 N12 O14 121.9(3) . 2
O15 N12 O14 121.9(3) . .
O14 N12 O14 116.1(6) 2 .
O17 N13 O16 120.9(3) . 4_556
O17 N13 O16 120.9(3) . .
O16 N13 O16 118.3(5) 4_556 .
O20 N14 O18 121.0(4) . .
O20 N14 O19 120.2(4) . .
O18 N14 O19 118.8(4) . .
N11 O13 Ag4 129.0(3) . .
N12 O14 Ag4 98.0(3) . .
N13 O16 Ag5 95.2(3) . .
N14 O18 Ag5 91.1(2) . .
N14 O19 Ag5 98.6(3) . .
Cl1 C21 Cl3 110.9(6) . .
Cl1 C21 Cl2 112.9(6) . .
Cl3 C21 Cl2 108.9(7) . .
Cl1 C21 H21 108.0 . .
Cl3 C21 H21 108.0 . .
Cl2 C21 H21 108.0 . .
Cl4 C22 Cl5 109.4(4) . .
Cl4 C22 Cl6 109.1(4) . .
Cl5 C22 Cl6 109.9(4) . .
Cl4 C22 H22 109.5 . .
Cl5 C22 H22 109.5 . .
Cl6 C22 H22 109.5 . .

loop_
_geom_bond_atom_site_label_1
_geom_bond_atom_site_label_2
_geom_bond_distance
_geom_bond_site_symmetry_2
Ag1 N7 2.335(3) 5_666
Ag1 N7 2.335(3) .
Ag1 N1 2.478(4) .
Ag1 N1 2.478(4) 5_666
Ag1 O11 2.697(4) 8_665
Ag1 O11 2.697(4) 4_556
Ag2 N2 2.243(3) .
Ag2 N2 2.243(3) 4
Ag2 N3 2.372(3) 4
Ag2 N3 2.372(3) .
Ag3 N8 2.294(3) 2_565
Ag3 N5 2.321(3) .
Ag3 N4 2.350(3) .
Ag3 N9 2.374(3) 2_565
Ag4 N6 2.324(3) 2
Ag4 N6 2.324(3) .
Ag4 O14 2.566(5) .
Ag4 O14 2.566(5) 2
Ag4 O13 2.676(4) 2
Ag4 O13 2.676(4) .
Ag5 O19 2.406(3) 4_556
Ag5 O19 2.406(3) .
Ag5 O16 2.509(3) .
Ag5 O16 2.509(3) 4_556
Ag5 O18 2.567(4) .
Ag5 O18 2.567(4) 4_556
C1 N1 1.335(5) .
C1 C2 1.388(5) .
C1 H1 0.9500 .
C2 N2 1.341(5) .
C2 C5 1.495(5) .
C3 N2 1.326(5) .
C3 C4 1.388(6) .
C3 H3 0.9500 .
C4 N1 1.323(6) .
C4 H4 0.9500 .
C5 N3 1.272(5) .
C5 C6 1.489(5) .
C6 H6A 0.9800 .
C6 H6B 0.9800 .
C6 H6C 0.9800 .
C7 C8 1.493(5) .
C7 H7A 0.9800 .
C7 H7B 0.9800 .
C7 H7C 0.9800 .
C8 N4 1.279(5) .
C8 C9 1.495(5) .
C9 N5 1.343(5) .
C9 C10 1.397(5) .
C10 N6 1.338(5) .
C10 H10 0.9500 .
C11 N6 1.332(5) .
C11 C12 1.387(5) .
C11 H11 0.9500 .
C12 N5 1.329(5) .
C12 H12 0.9500 .
C13 N7 1.330(5) .
C13 C14 1.388(5) .
C13 H13 0.9500 .
C14 N8 1.343(5) .
C14 C17 1.496(5) .
C15 N8 1.335(5) .
C15 C16 1.379(6) .
C15 H15 0.9500 .
C16 N7 1.330(5) .
C16 H16 0.9500 .
C17 N9 1.278(5) .
C17 C18 1.492(5) .
C18 H18A 0.9800 .
C18 H18B 0.9800 .
C18 H18C 0.9800 .
N3 N4 1.390(4) .
N8 Ag3 2.294(3) 2_565
N9 N9 1.384(6) 4_565
N9 Ag3 2.374(3) 2_565
N11 O12 1.221(4) .
N11 O11 1.235(4) .
N11 O13 1.242(5) .
N12 O15 1.207(8) .
N12 O14 1.226(5) 2
N12 O14 1.226(5) .
N13 O17 1.230(7) .
N13 O16 1.265(4) 4_556
N13 O16 1.265(4) .
N14 O20 1.237(5) .
N14 O18 1.256(5) .
N14 O19 1.258(5) .
C21 Cl1 1.688(9) .
C21 Cl3 1.718(10) .
C21 Cl2 1.722(9) .
C21 H21 1.0000 .
C22 Cl4 1.742(6) .
C22 Cl5 1.752(7) .
C22 Cl6 1.759(8) .
C22 H22 1.0000 .

loop_
_geom_torsion_atom_site_label_1
_geom_torsion_atom_site_label_2
_geom_torsion_atom_site_label_3
_geom_torsion_atom_site_label_4
_geom_torsion
_geom_torsion_site_symmetry_1
_geom_torsion_site_symmetry_4
N1 C1 C2 N2 -0.7(7) . .
N1 C1 C2 C5 179.0(4) . .
N2 C3 C4 N1 -1.5(7) . .
N2 C2 C5 N3 3.6(5) . .
C1 C2 C5 N3 -176.1(4) . .
N2 C2 C5 C6 -175.7(4) . .
C1 C2 C5 C6 4.6(6) . .
N4 C8 C9 N5 -2.2(5) . .
C7 C8 C9 N5 177.5(4) . .
N4 C8 C9 C10 177.7(4) . .
C7 C8 C9 C10 -2.6(6) . .
N5 C9 C10 N6 2.3(6) . .
C8 C9 C10 N6 -177.6(4) . .
N6 C11 C12 N5 1.3(6) . .
N7 C13 C14 N8 2.1(6) . .
N7 C13 C14 C17 -177.0(4) . .
N8 C15 C16 N7 1.8(7) . .
N8 C14 C17 N9 6.3(5) . .
C13 C14 C17 N9 -174.5(4) . .
N8 C14 C17 C18 -172.2(4) . .
C13 C14 C17 C18 6.9(6) . .
C3 C4 N1 C1 0.8(7) . .
C3 C4 N1 Ag1 160.3(4) . .
C2 C1 N1 C4 0.3(7) . .
C2 C1 N1 Ag1 -160.4(3) . .
N7 Ag1 N1 C4 -70.8(4) 5_666 .
N7 Ag1 N1 C4 109.2(4) . .
N1 Ag1 N1 C4 -36.0(3) 5_666 .
O11 Ag1 N1 C4 18.8(4) 8_665 .
O11 Ag1 N1 C4 -161.2(4) 4_556 .
N7 Ag1 N1 C1 88.7(3) 5_666 .
N7 Ag1 N1 C1 -91.3(3) . .
N1 Ag1 N1 C1 123.5(5) 5_666 .
O11 Ag1 N1 C1 178.3(4) 8_665 .
O11 Ag1 N1 C1 -1.7(4) 4_556 .
C4 C3 N2 C2 1.0(6) . .
C4 C3 N2 Ag2 -176.5(3) . .
C1 C2 N2 C3 0.0(6) . .
C5 C2 N2 C3 -179.7(4) . .
C1 C2 N2 Ag2 177.7(3) . .
C5 C2 N2 Ag2 -2.0(4) . .
N2 Ag2 N2 C3 52.7(3) 4 .
N3 Ag2 N2 C3 -57.4(4) 4 .
N3 Ag2 N2 C3 177.7(4) . .
N2 Ag2 N2 C2 -124.8(3) 4 .
N3 Ag2 N2 C2 125.1(3) 4 .
N3 Ag2 N2 C2 0.2(3) . .
C6 C5 N3 N4 6.2(6) . .
C2 C5 N3 N4 -173.1(3) . .
C6 C5 N3 Ag2 176.0(3) . .
C2 C5 N3 Ag2 -3.3(4) . .
N2 Ag2 N3 C5 1.8(3) . .
N2 Ag2 N3 C5 149.2(3) 4 .
N3 Ag2 N3 C5 -117.6(3) 4 .
N2 Ag2 N3 N4 171.0(3) . .
N2 Ag2 N3 N4 -41.6(3) 4 .
N3 Ag2 N3 N4 51.5(2) 4 .
C7 C8 N4 N3 6.1(6) . .
C9 C8 N4 N3 -174.2(3) . .
C7 C8 N4 Ag3 -175.4(4) . .
C9 C8 N4 Ag3 4.3(4) . .
C5 N3 N4 C8 -107.9(4) . .
Ag2 N3 N4 C8 83.1(4) . .
C5 N3 N4 Ag3 73.6(4) . .
Ag2 N3 N4 Ag3 -95.4(3) . .
N8 Ag3 N4 C8 141.4(3) 2_565 .
N5 Ag3 N4 C8 -3.6(3) . .
N9 Ag3 N4 C8 -123.9(3) 2_565 .
N8 Ag3 N4 N3 -40.1(3) 2_565 .
N5 Ag3 N4 N3 174.9(3) . .
N9 Ag3 N4 N3 54.6(3) 2_565 .
C11 C12 N5 C9 -1.1(6) . .
C11 C12 N5 Ag3 179.3(3) . .
C10 C9 N5 C12 -0.6(6) . .
C8 C9 N5 C12 179.3(3) . .
C10 C9 N5 Ag3 179.0(3) . .
C8 C9 N5 Ag3 -1.0(4) . .
N8 Ag3 N5 C12 59.3(4) 2_565 .
N4 Ag3 N5 C12 -178.1(4) . .
N9 Ag3 N5 C12 -48.3(4) 2_565 .
N8 Ag3 N5 C9 -120.3(3) 2_565 .
N4 Ag3 N5 C9 2.2(3) . .
N9 Ag3 N5 C9 132.1(3) 2_565 .
C12 C11 N6 C10 0.3(6) . .
C12 C11 N6 Ag4 -173.4(3) . .
C9 C10 N6 C11 -2.1(6) . .
C9 C10 N6 Ag4 172.0(3) . .
N6 Ag4 N6 C11 91.8(3) 2 .
O14 Ag4 N6 C11 -104.9(3) . .
O14 Ag4 N6 C11 -66.8(4) 2 .
O13 Ag4 N6 C11 12.5(3) 2 .
O13 Ag4 N6 C11 169.3(3) . .
N6 Ag4 N6 C10 -81.8(3) 2 .
O14 Ag4 N6 C10 81.5(3) . .
O14 Ag4 N6 C10 119.6(3) 2 .
O13 Ag4 N6 C10 -161.1(3) 2 .
O13 Ag4 N6 C10 -4.3(3) . .
C15 C16 N7 C13 -2.0(6) . .
C15 C16 N7 Ag1 165.1(3) . .
C14 C13 N7 C16 0.1(6) . .
C14 C13 N7 Ag1 -167.2(3) . .
N7 Ag1 N7 C16 150.9(6) 5_666 .
N1 Ag1 N7 C16 95.2(3) . .
N1 Ag1 N7 C16 -84.8(3) 5_666 .
O11 Ag1 N7 C16 174.8(3) 8_665 .
O11 Ag1 N7 C16 -5.2(3) 4_556 .
N7 Ag1 N7 C13 -42.4(3) 5_666 .
N1 Ag1 N7 C13 -98.1(3) . .
N1 Ag1 N7 C13 81.9(3) 5_666 .
O11 Ag1 N7 C13 -18.5(3) 8_665 .
O11 Ag1 N7 C13 161.5(3) 4_556 .
C16 C15 N8 C14 0.4(6) . .
C16 C15 N8 Ag3 -171.1(3) . 2_565
C13 C14 N8 C15 -2.2(5) . .
C17 C14 N8 C15 176.9(3) . .
C13 C14 N8 Ag3 169.9(3) . 2_565
C17 C14 N8 Ag3 -10.9(4) . 2_565
C18 C17 N9 N9 8.1(6) . 4_565
C14 C17 N9 N9 -170.4(3) . 4_565
C18 C17 N9 Ag3 179.8(3) . 2_565
C14 C17 N9 Ag3 1.3(4) . 2_565
O12 N11 O13 Ag4 -85.7(5) . .
O11 N11 O13 Ag4 99.2(4) . .
N6 Ag4 O13 N11 -128.8(4) 2 .
N6 Ag4 O13 N11 96.6(4) . .
O14 Ag4 O13 N11 0.9(4) . .
O14 Ag4 O13 N11 -36.3(4) 2 .
O13 Ag4 O13 N11 163.5(4) 2 .
O15 N12 O14 Ag4 180.0 . .
O14 N12 O14 Ag4 0.0 2 .
N6 Ag4 O14 N12 -56.0(4) 2 .
N6 Ag4 O14 N12 139.4(3) . .
O14 Ag4 O14 N12 0.0 2 .
O13 Ag4 O14 N12 54.4(3) 2 .
O13 Ag4 O14 N12 -133.9(3) . .
O17 N13 O16 Ag5 180.0 . .
O16 N13 O16 Ag5 0.0 4_556 .
O19 Ag5 O16 N13 23.0(3) 4_556 .
O19 Ag5 O16 N13 -164.20(18) . .
O16 Ag5 O16 N13 0.0 4_556 .
O18 Ag5 O16 N13 -117.39(17) . .
O18 Ag5 O16 N13 90.27(19) 4_556 .
O20 N14 O18 Ag5 -178.2(3) . .
O19 N14 O18 Ag5 2.0(4) . .
O19 Ag5 O18 N14 137.5(2) 4_556 .
O19 Ag5 O18 N14 -1.2(2) . .
O16 Ag5 O18 N14 -69.7(3) . .
O16 Ag5 O18 N14 -126.2(2) 4_556 .
O18 Ag5 O18 N14 83.9(2) 4_556 .
O20 N14 O19 Ag5 178.0(3) . .
O18 N14 O19 Ag5 -2.2(4) . .
O19 Ag5 O19 N14 -66.9(2) 4_556 .
O16 Ag5 O19 N14 120.4(2) . .
O16 Ag5 O19 N14 102.6(2) 4_556 .
O18 Ag5 O19 N14 1.2(2) . .
O18 Ag5 O19 N14 -115.5(2) 4_556 .
